data_9014178
loop_
_publ_author_name
'Makovicky, E.'
'Petricek, V.'
'Dusek, M.'
'Topa, D.'

_publ_section_title
;
 The crystal structure of franckeite, Pb21.7Sn9.3Fe4.0Sb8.1S56.9
;
_journal_name_full 'American Mineralogist'
_journal_page_first 1686
_journal_page_last 1702
_journal_paper_doi 10.2138/am.2011.3814
_journal_volume 96
_journal_year 2011
_chemical_compound_source 'San Jose, Bolivia'
_chemical_formula_sum 'Fe0.43 Pb2.01 S6 Sn2.56'
_chemical_name_mineral Franckeite
_space_group_IT_number 2
_symmetry_space_group_name_Hall '-P 1 (1/2*x+1/2*y,1/2*x-1/2*y,-z)'
_symmetry_space_group_name_H-M 'C -1'
_cell_angle_alpha 94.97
_cell_angle_beta 88.45
_cell_angle_gamma 89.94
_cell_length_a 5.805
_cell_length_b 5.856
_cell_length_c 17.338
_cell_formula_units_Z 2
_cell_volume 586.955
_database_code_amcsd 0018603
_exptl_crystal_density_diffrn 5.300
_cod_original_formula_sum 'Sn2.56 Fe.43 S6 Pb2.01'
_cod_database_code 9014178

loop_
_space_group_symop_operation_xyz
x,y,z
1/2+x,1/2+y,z
-x,-y,-z
1/2-x,1/2-y,-z

loop_
_atom_site_aniso_label
_atom_site_aniso_U_11
_atom_site_aniso_U_22
_atom_site_aniso_U_33
_atom_site_aniso_U_12
_atom_site_aniso_U_13
_atom_site_aniso_U_23
Sn1 0.03570 0.00820 0.03440 0.00040 0.00820 0.00050
Fe1 0.03570 0.00820 0.03440 0.00040 0.00820 0.00050
S1 0.09000 0.01560 0.03500 0.00100 0.00600 0.00070
Pb2 0.02690 0.03010 0.04840 -0.00080 0.00000 0.00100
Sn2 0.02690 0.03010 0.04840 -0.00080 0.00000 0.00100
Pb3 0.03000 0.03140 0.04430 0.00770 0.00570 0.00510
Sn3 0.03000 0.03140 0.04430 0.00770 0.00570 0.00510
S2 0.02070 0.02360 0.06100 0.00280 0.00430 0.00250
S3 0.05800 0.07400 0.03300 -0.02800 0.00470 -0.00500

loop_
_atom_site_label
_atom_site_fract_x
_atom_site_fract_y
_atom_site_fract_z
_atom_site_occupancy
_atom_site_U_iso_or_equiv
Sn1 0.25000 0.25000 0.00000 0.57000 0.02590
Fe1 0.25000 0.25000 0.00000 0.43000 0.02590
S1 0.28820 0.60700 0.08270 1.00000 0.04680
Pb2 0.63901 0.97083 -0.23153 0.74000 0.03530
Sn2 0.63901 0.97083 -0.23153 0.26000 0.03530
Pb3 0.17797 0.95073 -0.41250 0.26500 0.03530
Sn3 0.17797 0.95073 -0.41250 0.73500 0.03530
S2 0.14350 0.96530 -0.26600 1.00000 0.03540
S3 0.13490 0.42390 -0.40400 1.00000 0.05560

loop_
_cod_related_entry_id
_cod_related_entry_database
_cod_related_entry_code
1 AMCSD 0018603
